data_7029596
loop_
_publ_author_name
'Qu, Zhi-Kun'
'Yu, Kai'
'Zhao, Zhi-Feng'
'Su, Zhan-Hua'
'Sha, Jing-Quan'
'Wang, Chun-Mei'
'Zhou, Bai-Bin'

_publ_section_title
;
 An organic-inorganic hybrid semiconductor material based on Lindqvist
 polyoxomolybdate and a tetra-nuclear copper complex containing two
 different ligands.
;
_journal_issue 18
_journal_name_full 'Dalton transactions (Cambridge, England : 2003)'
_journal_page_first 6744
_journal_page_last 6751
_journal_paper_doi 10.1039/c3dt53345j
_journal_volume 43
_journal_year 2014
_chemical_formula_moiety 'C84 H48 Cu8 Mo12 N12 O62'
_chemical_formula_sum 'C84 H48 Cu8 Mo12 N12 O62'
_chemical_formula_weight 3876.94
_chemical_name_systematic
;
?
;
_space_group_IT_number 167
_symmetry_cell_setting trigonal
_symmetry_space_group_name_Hall '-R 3 2"c'
_symmetry_space_group_name_H-M 'R -3 c :H'
_atom_sites_solution_hydrogens geom
_atom_sites_solution_primary direct
_atom_sites_solution_secondary difmap
_audit_creation_method SHELXL-97
_cell_angle_alpha 90.00
_cell_angle_beta 90.00
_cell_angle_gamma 120.00
_cell_formula_units_Z 6
_cell_length_a 14.9724(3)
_cell_length_b 14.9724(3)
_cell_length_c 80.713(3)
_cell_measurement_reflns_used 4329
_cell_measurement_temperature 293(2)
_cell_measurement_theta_max 28.27
_cell_measurement_theta_min 1.65
_cell_volume 15669.6(7)
_computing_cell_refinement 'Bruker XSCANS'
_computing_data_collection 'Bruker XSCANS'
_computing_data_reduction 'Bruker SHELXTL'
_computing_molecular_graphics 'Bruker SHELXTL'
_computing_publication_material 'Bruker SHELXTL'
_computing_structure_refinement 'SHELXL-97 (Sheldrick, 1997)'
_computing_structure_solution 'SHELXS-97 (Sheldrick, 1990)'
_diffrn_ambient_temperature 293(2)
_diffrn_measured_fraction_theta_full 0.999
_diffrn_measured_fraction_theta_max 0.999
_diffrn_measurement_device_type 'Bruker P4'
_diffrn_measurement_method '\w scans'
_diffrn_radiation_monochromator graphite
_diffrn_radiation_source 'fine-focus sealed tube'
_diffrn_radiation_type MoK\a
_diffrn_radiation_wavelength 0.71073
_diffrn_reflns_av_R_equivalents 0.0452
_diffrn_reflns_av_sigmaI/netI 0.0273
_diffrn_reflns_limit_h_max 17
_diffrn_reflns_limit_h_min -19
_diffrn_reflns_limit_k_max 19
_diffrn_reflns_limit_k_min -19
_diffrn_reflns_limit_l_max 107
_diffrn_reflns_limit_l_min -81
_diffrn_reflns_number 31117
_diffrn_reflns_theta_full 28.27
_diffrn_reflns_theta_max 28.27
_diffrn_reflns_theta_min 1.65
_exptl_absorpt_coefficient_mu 3.090
_exptl_absorpt_correction_T_max 0.6377
_exptl_absorpt_correction_T_min 0.6063
_exptl_absorpt_correction_type none
_exptl_crystal_colour blue
_exptl_crystal_density_diffrn 2.465
_exptl_crystal_density_meas 2.465
_exptl_crystal_density_method 'not measured'
_exptl_crystal_description block
_exptl_crystal_F_000 11208
_exptl_crystal_size_max 0.18
_exptl_crystal_size_mid 0.18
_exptl_crystal_size_min 0.16
_refine_diff_density_max 1.196
_refine_diff_density_min -1.161
_refine_diff_density_rms 0.099
_refine_ls_extinction_method none
_refine_ls_goodness_of_fit_ref 1.007
_refine_ls_hydrogen_treatment constr
_refine_ls_matrix_type full
_refine_ls_number_parameters 270
_refine_ls_number_reflns 4326
_refine_ls_number_restraints 0
_refine_ls_restrained_S_all 1.007
_refine_ls_R_factor_all 0.0416
_refine_ls_R_factor_gt 0.0287
_refine_ls_shift/su_max 0.001
_refine_ls_shift/su_mean 0.000
_refine_ls_structure_factor_coef Fsqd
_refine_ls_weighting_details 'calc w=1/[\s^2^(Fo^2^)+(0.0363P)^2^+49.5565P] where P=(Fo^2^+2Fc^2^)/3'
_refine_ls_weighting_scheme calc
_refine_ls_wR_factor_gt 0.0689
_refine_ls_wR_factor_ref 0.0753
_reflns_number_gt 3495
_reflns_number_total 4326
_reflns_threshold_expression >2sigma(I)
_cod_data_source_file c3dt53345j2.cif
_cod_data_source_block 1
_cod_depositor_comments
;
The following automatic conversions were performed:

'_symmetry_cell_setting' value 'Trigonal' changed to 'trigonal'
according to
/usr/data/users/saulius/crontab/automatic-downloads/rss-feeds/RSC/lib/dictionaries/cif_core.dic
dictionary named 'cif_core.dic' version 2.4.2 from 2011-04-26.

Automatic conversion script
Id: cif_fix_values 2281 2013-09-26 08:29:07Z andrius 
;
_cod_original_cell_volume 15669.5(8)
_cod_original_sg_symbol_H-M R-3c
_cod_database_code 7029596

loop_
_symmetry_equiv_pos_as_xyz
'x, y, z'
'-y, x-y, z'
'-x+y, -x, z'
'y, x, -z+1/2'
'x-y, -y, -z+1/2'
'-x, -x+y, -z+1/2'
'x+2/3, y+1/3, z+1/3'
'-y+2/3, x-y+1/3, z+1/3'
'-x+y+2/3, -x+1/3, z+1/3'
'y+2/3, x+1/3, -z+5/6'
'x-y+2/3, -y+1/3, -z+5/6'
'-x+2/3, -x+y+1/3, -z+5/6'
'x+1/3, y+2/3, z+2/3'
'-y+1/3, x-y+2/3, z+2/3'
'-x+y+1/3, -x+2/3, z+2/3'
'y+1/3, x+2/3, -z+7/6'
'x-y+1/3, -y+2/3, -z+7/6'
'-x+1/3, -x+y+2/3, -z+7/6'
'-x, -y, -z'
'y, -x+y, -z'
'x-y, x, -z'
'-y, -x, z-1/2'
'-x+y, y, z-1/2'
'x, x-y, z-1/2'
'-x+2/3, -y+1/3, -z+1/3'
'y+2/3, -x+y+1/3, -z+1/3'
'x-y+2/3, x+1/3, -z+1/3'
'-y+2/3, -x+1/3, z-1/6'
'-x+y+2/3, y+1/3, z-1/6'
'x+2/3, x-y+1/3, z-1/6'
'-x+1/3, -y+2/3, -z+2/3'
'y+1/3, -x+y+2/3, -z+2/3'
'x-y+1/3, x+2/3, -z+2/3'
'-y+1/3, -x+2/3, z+1/6'
'-x+y+1/3, y+2/3, z+1/6'
'x+1/3, x-y+2/3, z+1/6'

loop_
_atom_site_label
_atom_site_type_symbol
_atom_site_fract_x
_atom_site_fract_y
_atom_site_fract_z
_atom_site_U_iso_or_equiv
_atom_site_adp_type
_atom_site_occupancy
_atom_site_symmetry_multiplicity
_atom_site_calc_flag
_atom_site_refinement_flags
Mo1 Mo 0.47578(2) 0.70845(2) 0.150107(3) 0.02869(8) Uani 1 1 d .
Mo2 Mo 0.73954(3) 0.47935(2) 0.099790(4) 0.04312(10) Uani 1 1 d .
Cu1 Cu 0.65805(3) 0.64313(3) 0.123292(5) 0.02876(10) Uani 1 1 d .
Cu2 Cu 1.0000 1.0000 0.120369(8) 0.02689(15) Uani 1 3 d S
O1 O 0.3333 0.6667 0.1667 0.0236(10) Uani 1 6 d S
O2 O 0.41727(17) 0.78058(17) 0.13997(3) 0.0318(5) Uani 1 1 d .
O3 O 0.53193(16) 0.80915(16) 0.16692(3) 0.0310(5) Uani 1 1 d .
O4 O 0.57743(18) 0.73164(18) 0.13800(3) 0.0390(6) Uani 1 1 d .
O5 O 0.6667 0.5099(2) 0.0833 0.0453(9) Uani 1 2 d S
O6 O 0.7884(3) 0.5852(2) 0.11179(4) 0.0721(10) Uani 1 1 d .
O7 O 0.8438(2) 0.5105(2) 0.0833 0.0456(9) Uani 1 2 d S
O8 O 0.7846(2) 0.3932(2) 0.11000(3) 0.0490(7) Uani 1 1 d .
O9 O 0.6667 0.3333 0.0833 0.0260(11) Uani 1 6 d S
O10 O 0.72340(17) 0.75852(17) 0.10782(3) 0.0333(5) Uani 1 1 d .
O11 O 0.78190(16) 0.72161(16) 0.13681(3) 0.0304(5) Uani 1 1 d .
O12 O 0.93154(17) 0.86875(17) 0.13517(3) 0.0367(5) Uani 1 1 d .
O13 O 0.86788(18) 0.91122(17) 0.10638(3) 0.0379(6) Uani 1 1 d .
C1 C 0.6313(3) 0.5115(3) 0.15282(4) 0.0408(8) Uani 1 1 d .
H1A H 0.6993 0.5578 0.1557 0.049 Uiso 1 1 calc R
C2 C 0.5729(3) 0.4280(3) 0.16320(5) 0.0511(10) Uani 1 1 d .
H2A H 0.6019 0.4179 0.1727 0.061 Uiso 1 1 calc R
C3 C 0.4718(3) 0.3606(3) 0.15920(4) 0.0459(9) Uani 1 1 d .
H3A H 0.4313 0.3059 0.1662 0.055 Uiso 1 1 calc R
C4 C 0.4296(3) 0.3739(2) 0.14465(4) 0.0346(7) Uani 1 1 d .
C5 C 0.4945(2) 0.4592(2) 0.13472(4) 0.0279(6) Uani 1 1 d .
C6 C 0.4583(2) 0.4792(2) 0.11972(4) 0.0278(6) Uani 1 1 d .
C7 C 0.3568(2) 0.4134(3) 0.11452(4) 0.0350(7) Uani 1 1 d .
C8 C 0.3272(3) 0.4390(3) 0.09970(5) 0.0517(10) Uani 1 1 d .
H8A H 0.2604 0.3980 0.0957 0.062 Uiso 1 1 calc R
C9 C 0.3960(3) 0.5243(4) 0.09097(5) 0.0570(11) Uani 1 1 d .
H9A H 0.3761 0.5418 0.0811 0.068 Uiso 1 1 calc R
C10 C 0.4965(3) 0.5850(3) 0.09693(5) 0.0443(9) Uani 1 1 d .
H10A H 0.5433 0.6421 0.0908 0.053 Uiso 1 1 calc R
C11 C 0.3262(3) 0.3078(3) 0.13894(5) 0.0432(9) Uani 1 1 d .
H11A H 0.2819 0.2505 0.1452 0.052 Uiso 1 1 calc R
C12 C 0.2921(3) 0.3264(3) 0.12481(5) 0.0441(9) Uani 1 1 d .
H12A H 0.2245 0.2818 0.1215 0.053 Uiso 1 1 calc R
C13 C 0.8098(2) 0.8271(2) 0.11318(4) 0.0288(6) Uani 1 1 d .
C14 C 0.8447(2) 0.8040(2) 0.12977(4) 0.0282(6) Uani 1 1 d .
N1 N 0.5940(2) 0.5275(2) 0.13901(3) 0.0294(6) Uani 1 1 d .
N2 N 0.5268(2) 0.5636(2) 0.11101(3) 0.0306(6) Uani 1 1 d .

loop_
_atom_site_aniso_label
_atom_site_aniso_U_11
_atom_site_aniso_U_22
_atom_site_aniso_U_33
_atom_site_aniso_U_23
_atom_site_aniso_U_13
_atom_site_aniso_U_12
Mo1 0.02377(14) 0.02803(15) 0.03455(15) 0.00177(11) 0.00663(11) 0.01315(11)
Mo2 0.04142(19) 0.03589(18) 0.0505(2) -0.01808(14) -0.00409(14) 0.01818(15)
Cu1 0.02335(19) 0.02318(19) 0.0304(2) 0.00238(15) -0.00111(14) 0.00460(15)
Cu2 0.0229(2) 0.0229(2) 0.0349(3) 0.000 0.000 0.01143(10)
O1 0.0220(15) 0.0220(15) 0.027(3) 0.000 0.000 0.0110(7)
O2 0.0323(12) 0.0305(12) 0.0333(12) 0.0068(9) 0.0051(9) 0.0163(10)
O3 0.0216(11) 0.0265(11) 0.0410(13) -0.0016(9) 0.0002(9) 0.0092(9)
O4 0.0337(13) 0.0361(13) 0.0472(14) 0.0023(11) 0.0120(11) 0.0174(11)
O5 0.041(2) 0.0310(13) 0.067(2) 0.0022(9) 0.0044(18) 0.0205(10)
O6 0.068(2) 0.0582(19) 0.087(2) -0.0425(18) -0.0142(18) 0.0288(17)
O7 0.0297(13) 0.0297(13) 0.068(3) -0.0063(9) 0.0063(9) 0.0078(15)
O8 0.0515(16) 0.0512(16) 0.0422(14) -0.0137(12) -0.0199(12) 0.0242(14)
O9 0.0253(16) 0.0253(16) 0.028(3) 0.000 0.000 0.0126(8)
O10 0.0294(12) 0.0299(12) 0.0329(12) 0.0053(9) 0.0014(9) 0.0091(10)
O11 0.0266(11) 0.0269(11) 0.0312(11) 0.0012(9) -0.0009(9) 0.0086(9)
O12 0.0245(11) 0.0278(12) 0.0527(14) -0.0072(10) -0.0058(10) 0.0093(10)
O13 0.0329(13) 0.0267(12) 0.0496(14) 0.0096(10) 0.0097(10) 0.0114(10)
C1 0.0375(19) 0.0351(19) 0.041(2) 0.0019(15) -0.0097(15) 0.0112(16)
C2 0.063(3) 0.041(2) 0.038(2) 0.0091(17) -0.0097(19) 0.018(2)
C3 0.057(2) 0.0319(19) 0.0373(19) 0.0113(15) 0.0102(17) 0.0132(18)
C4 0.0352(18) 0.0254(16) 0.0377(18) 0.0020(13) 0.0094(14) 0.0111(14)
C5 0.0257(15) 0.0219(14) 0.0315(16) -0.0020(12) 0.0021(12) 0.0085(12)
C6 0.0250(15) 0.0212(14) 0.0338(16) -0.0040(12) -0.0006(12) 0.0089(12)
C7 0.0230(15) 0.0306(17) 0.047(2) -0.0078(15) -0.0017(14) 0.0104(14)
C8 0.034(2) 0.049(2) 0.063(3) -0.013(2) -0.0201(18) 0.0139(18)
C9 0.055(3) 0.062(3) 0.051(2) 0.000(2) -0.022(2) 0.027(2)
C10 0.045(2) 0.042(2) 0.040(2) 0.0037(16) -0.0090(16) 0.0167(18)
C11 0.0332(19) 0.0269(17) 0.055(2) 0.0014(16) 0.0147(17) 0.0045(15)
C12 0.0222(16) 0.0324(19) 0.066(3) -0.0092(17) 0.0027(16) 0.0047(14)
C13 0.0247(15) 0.0242(15) 0.0366(17) -0.0019(12) 0.0069(13) 0.0116(13)
C14 0.0246(15) 0.0221(14) 0.0371(17) -0.0043(12) 0.0032(12) 0.0110(13)
N1 0.0272(13) 0.0243(13) 0.0323(14) 0.0005(11) 0.0001(11) 0.0096(11)
N2 0.0274(14) 0.0253(13) 0.0322(14) -0.0010(11) -0.0024(11) 0.0080(11)

loop_
_atom_type_symbol
_atom_type_description
_atom_type_scat_dispersion_real
_atom_type_scat_dispersion_imag
_atom_type_scat_source
C C 0.0033 0.0016 'International Tables Vol C Tables 4.2.6.8 and 6.1.1.4'
H H 0.0000 0.0000 'International Tables Vol C Tables 4.2.6.8 and 6.1.1.4'
N N 0.0061 0.0033 'International Tables Vol C Tables 4.2.6.8 and 6.1.1.4'
O O 0.0106 0.0060 'International Tables Vol C Tables 4.2.6.8 and 6.1.1.4'
Cu Cu 0.3201 1.2651 'International Tables Vol C Tables 4.2.6.8 and 6.1.1.4'
Mo Mo -1.6832 0.6857 'International Tables Vol C Tables 4.2.6.8 and 6.1.1.4'

loop_
_geom_angle_atom_site_label_1
_geom_angle_atom_site_label_2
_geom_angle_atom_site_label_3
_geom_angle
_geom_angle_site_symmetry_1
_geom_angle_site_symmetry_3
O4 Mo1 O2 105.07(11) . .
O4 Mo1 O3 104.82(11) . .
O2 Mo1 O3 90.19(10) . .
O4 Mo1 O2 102.00(10) . 3_565
O2 Mo1 O2 86.97(13) . 3_565
O3 Mo1 O2 152.83(9) . 3_565
O4 Mo1 O3 101.74(11) . 26_455
O2 Mo1 O3 152.85(9) . 26_455
O3 Mo1 O3 87.03(3) . 26_455
O2 Mo1 O3 83.37(9) 3_565 26_455
O4 Mo1 O1 176.73(8) . .
O2 Mo1 O1 77.09(7) . .
O3 Mo1 O1 77.48(6) . .
O2 Mo1 O1 75.54(6) 3_565 .
O3 Mo1 O1 75.93(6) 26_455 .
O6 Mo2 O5 101.88(15) . .
O6 Mo2 O8 104.69(15) . .
O5 Mo2 O8 153.42(11) . .
O6 Mo2 O7 104.59(15) . .
O5 Mo2 O7 87.33(3) . .
O8 Mo2 O7 86.79(9) . .
O6 Mo2 O8 102.18(14) . 2_655
O5 Mo2 O8 86.79(9) . 2_655
O8 Mo2 O8 86.89(17) . 2_655
O7 Mo2 O8 153.23(11) . 2_655
O6 Mo2 O9 177.95(12) . .
O5 Mo2 O9 76.79(9) . .
O8 Mo2 O9 76.64(7) . .
O7 Mo2 O9 76.97(8) . .
O8 Mo2 O9 76.26(8) 2_655 .
O10 Cu1 O11 85.42(9) . .
O10 Cu1 N1 179.26(11) . .
O11 Cu1 N1 93.88(10) . .
O10 Cu1 N2 96.86(10) . .
O11 Cu1 N2 175.86(10) . .
N1 Cu1 N2 83.85(11) . .
O10 Cu1 O4 89.76(9) . .
O11 Cu1 O4 88.88(9) . .
N1 Cu1 O4 90.47(10) . .
N2 Cu1 O4 87.67(10) . .
O10 Cu1 O6 86.60(11) . .
O11 Cu1 O6 76.21(9) . .
N1 Cu1 O6 93.00(11) . .
N2 Cu1 O6 107.32(10) . .
O4 Cu1 O6 164.88(9) . .
O12 Cu2 O12 90.30(9) . 3_675
O12 Cu2 O12 90.30(9) . 2_765
O12 Cu2 O12 90.30(9) 3_675 2_765
O12 Cu2 O13 169.29(9) . 3_675
O12 Cu2 O13 81.14(9) 3_675 3_675
O12 Cu2 O13 96.13(9) 2_765 3_675
O12 Cu2 O13 81.13(9) . .
O12 Cu2 O13 96.13(9) 3_675 .
O12 Cu2 O13 169.29(9) 2_765 .
O13 Cu2 O13 93.32(9) 3_675 .
O12 Cu2 O13 96.13(9) . 2_765
O12 Cu2 O13 169.29(9) 3_675 2_765
O12 Cu2 O13 81.13(9) 2_765 2_765
O13 Cu2 O13 93.33(9) 3_675 2_765
O13 Cu2 O13 93.33(9) . 2_765
Mo1 O1 Mo1 90.180(10) 27 25_565
Mo1 O1 Mo1 90.179(10) 27 26_455
Mo1 O1 Mo1 90.179(10) 25_565 26_455
Mo1 O1 Mo1 89.823(10) 27 .
Mo1 O1 Mo1 179.997(15) 25_565 .
Mo1 O1 Mo1 89.823(10) 26_455 .
Mo1 O1 Mo1 179.995(1) 27 3_565
Mo1 O1 Mo1 89.823(10) 25_565 3_565
Mo1 O1 Mo1 89.825(10) 26_455 3_565
Mo1 O1 Mo1 90.174(10) . 3_565
Mo1 O1 Mo1 89.825(10) 27 2_665
Mo1 O1 Mo1 89.824(10) 25_565 2_665
Mo1 O1 Mo1 180.0 26_455 2_665
Mo1 O1 Mo1 90.174(10) . 2_665
Mo1 O1 Mo1 90.171(10) 3_565 2_665
Mo1 O2 Mo1 117.19(11) . 2_665
Mo1 O3 Mo1 116.51(10) . 27
Mo1 O4 Cu1 142.22(13) . .
Mo2 O5 Mo2 116.81(17) . 18_654
Mo2 O6 Cu1 117.58(16) . .
Mo2 O7 Mo2 116.29(17) . 16_544
Mo2 O8 Mo2 116.79(12) . 3_665
Mo2 O9 Mo2 90.303(13) 2_655 .
Mo2 O9 Mo2 90.302(13) 2_655 3_665
Mo2 O9 Mo2 90.303(13) . 3_665
Mo2 O9 Mo2 89.781(17) 2_655 18_654
Mo2 O9 Mo2 89.635(18) . 18_654
Mo2 O9 Mo2 179.897(19) 3_665 18_654
Mo2 O9 Mo2 179.893(16) 2_655 16_544
Mo2 O9 Mo2 89.781(17) . 16_544
Mo2 O9 Mo2 89.633(18) 3_665 16_544
Mo2 O9 Mo2 90.284(13) 18_654 16_544
Mo2 O9 Mo2 89.632(18) 2_655 17_554
Mo2 O9 Mo2 179.897(16) . 17_554
Mo2 O9 Mo2 89.778(17) 3_665 17_554
Mo2 O9 Mo2 90.284(13) 18_654 17_554
Mo2 O9 Mo2 90.283(13) 16_544 17_554
C13 O10 Cu1 111.0(2) . .
C14 O11 Cu1 110.9(2) . .
C14 O12 Cu2 111.3(2) . .
C13 O13 Cu2 111.6(2) . .
N1 C1 C2 122.5(3) . .
N1 C1 H1A 118.7 . .
C2 C1 H1A 118.7 . .
C3 C2 C1 119.0(3) . .
C3 C2 H2A 120.5 . .
C1 C2 H2A 120.5 . .
C2 C3 C4 120.3(3) . .
C2 C3 H3A 119.8 . .
C4 C3 H3A 119.8 . .
C3 C4 C5 117.0(3) . .
C3 C4 C11 125.5(3) . .
C5 C4 C11 117.5(3) . .
N1 C5 C4 122.4(3) . .
N1 C5 C6 116.6(3) . .
C4 C5 C6 121.0(3) . .
N2 C6 C7 123.2(3) . .
N2 C6 C5 116.6(3) . .
C7 C6 C5 120.2(3) . .
C8 C7 C6 116.5(3) . .
C8 C7 C12 125.6(3) . .
C6 C7 C12 117.9(3) . .
C9 C8 C7 120.2(3) . .
C9 C8 H8A 119.9 . .
C7 C8 H8A 119.9 . .
C8 C9 C10 119.5(4) . .
C8 C9 H9A 120.2 . .
C10 C9 H9A 120.2 . .
N2 C10 C9 121.8(4) . .
N2 C10 H10A 119.1 . .
C9 C10 H10A 119.1 . .
C12 C11 C4 121.6(3) . .
C12 C11 H11A 119.2 . .
C4 C11 H11A 119.2 . .
C11 C12 C7 121.9(3) . .
C11 C12 H12A 119.0 . .
C7 C12 H12A 119.0 . .
O13 C13 O10 126.0(3) . .
O13 C13 C14 117.9(3) . .
O10 C13 C14 116.2(3) . .
O12 C14 O11 125.7(3) . .
O12 C14 C13 117.9(3) . .
O11 C14 C13 116.4(3) . .
C1 N1 C5 118.7(3) . .
C1 N1 Cu1 129.7(2) . .
C5 N1 Cu1 111.4(2) . .
C10 N2 C6 118.7(3) . .
C10 N2 Cu1 130.0(2) . .
C6 N2 Cu1 111.1(2) . .

loop_
_geom_bond_atom_site_label_1
_geom_bond_atom_site_label_2
_geom_bond_distance
_geom_bond_site_symmetry_2
Mo1 O4 1.692(2) .
Mo1 O2 1.884(2) .
Mo1 O3 1.885(2) .
Mo1 O2 1.969(2) 3_565
Mo1 O3 1.970(2) 26_455
Mo1 O1 2.3221(3) .
Mo2 O6 1.681(3) .
Mo2 O5 1.9138(18) .
Mo2 O8 1.915(3) .
Mo2 O7 1.9216(18) .
Mo2 O8 1.935(3) 2_655
Mo2 O9 2.3128(3) .
Cu1 O10 1.952(2) .
Cu1 O11 1.957(2) .
Cu1 N1 1.967(3) .
Cu1 N2 1.981(3) .
Cu1 O4 2.495(2) .
Cu1 O6 2.667(3) .
Cu2 O12 2.080(2) .
Cu2 O12 2.080(2) 3_675
Cu2 O12 2.080(2) 2_765
Cu2 O13 2.080(2) 3_675
Cu2 O13 2.080(2) .
Cu2 O13 2.080(2) 2_765
O1 Mo1 2.3220(3) 27
O1 Mo1 2.3220(3) 25_565
O1 Mo1 2.3221(3) 26_455
O1 Mo1 2.3222(3) 3_565
O1 Mo1 2.3222(3) 2_665
O2 Mo1 1.969(2) 2_665
O3 Mo1 1.970(2) 27
O5 Mo2 1.9142(18) 18_654
O7 Mo2 1.9220(18) 16_544
O8 Mo2 1.935(3) 3_665
O9 Mo2 2.3127(3) 2_655
O9 Mo2 2.3128(3) 3_665
O9 Mo2 2.3131(3) 18_654
O9 Mo2 2.3131(3) 16_544
O9 Mo2 2.3132(3) 17_554
O10 C13 1.260(4) .
O11 C14 1.253(4) .
O12 C14 1.249(4) .
O13 C13 1.244(4) .
C1 N1 1.322(4) .
C1 C2 1.392(5) .
C1 H1A 0.9300 .
C2 C3 1.373(6) .
C2 H2A 0.9300 .
C3 C4 1.394(5) .
C3 H3A 0.9300 .
C4 C5 1.405(4) .
C4 C11 1.434(5) .
C5 N1 1.363(4) .
C5 C6 1.418(4) .
C6 N2 1.359(4) .
C6 C7 1.400(4) .
C7 C8 1.395(5) .
C7 C12 1.436(5) .
C8 C9 1.369(6) .
C8 H8A 0.9300 .
C9 C10 1.398(5) .
C9 H9A 0.9300 .
C10 N2 1.321(4) .
C10 H10A 0.9300 .
C11 C12 1.336(6) .
C11 H11A 0.9300 .
C12 H12A 0.9300 .
C13 C14 1.539(5) .
